data_7245409
loop_
_publ_author_name
'Yan, Bingjia'
'Horton, Peter'
'Weston, Simon C.'
'Wedge, Christopher J.'
'Russell, Andrea E.'
'Grossel, Martin C.'

_publ_section_title
;
 Architectural diversity in the solid-state behaviour of crown ether and
 [2.2.2]-cryptand complexes of K+TCNQ&#x2022;-- salts
;
_journal_name_full CrystEngComm
_journal_paper_doi 10.1039/D2CE00773H
_journal_year 2022
_chemical_formula_moiety 'C16 H24 K O6, 2(C12 H4 N4)'
_chemical_formula_sum 'C40 H32 K N8 O6'
_chemical_formula_weight 759.83
_space_group_crystal_system monoclinic
_space_group_IT_number 11
_space_group_name_Hall '-P 2yb'
_space_group_name_H-M_alt 'P 1 21/m 1'
_atom_sites_solution_hydrogens geom
_atom_sites_solution_primary dual
_audit_creation_date 2021-08-20
_audit_creation_method
;
Olex2 1.3
(compiled 2020.11.12 svn.r5f609507 for OlexSys, GUI svn.r6272)
;
_audit_update_record
;
2021-11-02 deposited with the CCDC.	2022-09-01 downloaded from the CCDC.
;
_cell_angle_alpha 90
_cell_angle_beta 99.840(2)
_cell_angle_gamma 90
_cell_formula_units_Z 2
_cell_length_a 6.44420(10)
_cell_length_b 35.1206(6)
_cell_length_c 8.0868(2)
_cell_measurement_reflns_used 15135
_cell_measurement_temperature 100(2)
_cell_measurement_theta_max 29.7950
_cell_measurement_theta_min 2.6120
_cell_volume 1803.31(6)
_computing_cell_refinement 'CrysAlisPro 1.171.41.105a (Rigaku OD, 2021)'
_computing_data_collection 'CrystalClear-SM Expert 3.1 b27 (Rigaku, 2013)'
_computing_data_reduction 'CrysAlisPro 1.171.41.105a (Rigaku OD, 2021)'
_computing_molecular_graphics 'Olex2 1.3 (Dolomanov et al., 2009)'
_computing_publication_material 'Olex2 1.3 (Dolomanov et al., 2009)'
_computing_structure_refinement 'SHELXL 2018/3 (Sheldrick, 2015)'
_computing_structure_solution 'SHELXT 2018/2 (Sheldrick, 2018)'
_diffrn_ambient_temperature 100(2)
_diffrn_detector 'CCD area detector'
_diffrn_detector_area_resol_mean 28.5714
_diffrn_detector_type 'Rigaku HG Saturn724+ (2x2 bin mode)'
_diffrn_measured_fraction_theta_full 0.998
_diffrn_measured_fraction_theta_max 0.997
_diffrn_measurement_details
;
List of Runs (angles in degrees, time in seconds):

  # Type    Start    End  Width  t~exp~   \w     \q     \k     \f   Frames
#--------------------------------------------------------------------------
  1  \w    -85.00  57.00   1.00   50.00    --  -17.00   0.00  90.00  142
  2  \w    -98.00  22.00   1.00   50.00    --  -17.00 -72.00 -90.00  120
  3  \w    -68.00  22.00   1.00   50.00    --  -17.00 -72.00  90.00   90
  4  \w    -15.00  70.00   1.00   50.00    --  -17.00  54.00-150.00   85
  5  \w      2.00  22.00   1.00   50.00    --  -17.00 -72.00 -60.00   20
  6  \w   -107.00  -3.00   1.00   50.00    --  -17.00 -72.00-150.00  104
;
_diffrn_measurement_device 'four-circle \k goniometer'
_diffrn_measurement_device_type
'Rigaku FRE+ equipped with HF Varimax confocal mirrors and an AFC12 goniometer and HG Saturn 724+ detector'
_diffrn_measurement_method 'profile data from \w-scans'
_diffrn_measurement_specimen_support 'MiTeGen MicroLoop'
_diffrn_orient_matrix_type 'CrysAlisPro convention (1999,Acta A55,543-557)'
_diffrn_orient_matrix_UB_11 0.0014150000
_diffrn_orient_matrix_UB_12 -0.0182538000
_diffrn_orient_matrix_UB_13 0.0377283000
_diffrn_orient_matrix_UB_21 0.0475172000
_diffrn_orient_matrix_UB_22 0.0079185000
_diffrn_orient_matrix_UB_23 0.0779783000
_diffrn_orient_matrix_UB_31 -0.1011131000
_diffrn_orient_matrix_UB_32 0.0034750000
_diffrn_orient_matrix_UB_33 0.0203898000
_diffrn_radiation_collimation 0.2
_diffrn_radiation_monochromator 'Confocal mirrors, HF Varimax'
_diffrn_radiation_probe x-ray
_diffrn_radiation_type 'Mo K\a'
_diffrn_radiation_wavelength 0.71075
_diffrn_radiation_xray_symbol K-L~3~
_diffrn_reflns_av_R_equivalents 0.0226
_diffrn_reflns_av_unetI/netI 0.0141
_diffrn_reflns_Laue_measured_fraction_full 0.998
_diffrn_reflns_Laue_measured_fraction_max 0.997
_diffrn_reflns_limit_h_max 8
_diffrn_reflns_limit_h_min -7
_diffrn_reflns_limit_k_max 44
_diffrn_reflns_limit_k_min -45
_diffrn_reflns_limit_l_max 10
_diffrn_reflns_limit_l_min -10
_diffrn_reflns_number 20813
_diffrn_reflns_point_group_measured_fraction_full 0.998
_diffrn_reflns_point_group_measured_fraction_max 0.997
_diffrn_reflns_theta_full 25.242
_diffrn_reflns_theta_max 27.485
_diffrn_reflns_theta_min 2.556
_diffrn_source 'Rotating Anode'
_diffrn_source_current 55.0
_diffrn_source_power 2.475
_diffrn_source_target Mo
_diffrn_source_type 'Rigaku FRE+'
_diffrn_source_voltage 45.0
_exptl_absorpt_coefficient_mu 0.209
_exptl_absorpt_correction_T_max 1.00000
_exptl_absorpt_correction_T_min 0.90268
_exptl_absorpt_correction_type multi-scan
_exptl_absorpt_process_details
;
CrysAlisPro 1.171.41.105a (Rigaku Oxford Diffraction, 2021)
Empirical absorption correction using spherical harmonics,
implemented in SCALE3 ABSPACK scaling algorithm.
;
_exptl_crystal_colour 'metallic dark blue'
_exptl_crystal_colour_lustre metallic
_exptl_crystal_colour_modifier dark
_exptl_crystal_colour_primary blue
_exptl_crystal_density_diffrn 1.399
_exptl_crystal_description needle
_exptl_crystal_F_000 790
_exptl_crystal_size_max 0.28
_exptl_crystal_size_mid 0.06
_exptl_crystal_size_min 0.04
_refine_diff_density_max 0.306
_refine_diff_density_min -0.316
_refine_diff_density_rms 0.044
_refine_ls_extinction_method none
_refine_ls_goodness_of_fit_ref 1.040
_refine_ls_hydrogen_treatment constr
_refine_ls_matrix_type full
_refine_ls_number_parameters 280
_refine_ls_number_reflns 4212
_refine_ls_number_restraints 108
_refine_ls_restrained_S_all 1.029
_refine_ls_R_factor_all 0.0379
_refine_ls_R_factor_gt 0.0332
_refine_ls_shift/su_max 0.001
_refine_ls_shift/su_mean 0.000
_refine_ls_structure_factor_coef Fsqd
_refine_ls_weighting_details 'w=1/[\s^2^(Fo^2^)+(0.0468P)^2^+0.7271P] where P=(Fo^2^+2Fc^2^)/3'
_refine_ls_weighting_scheme calc
_refine_ls_wR_factor_gt 0.0884
_refine_ls_wR_factor_ref 0.0908
_reflns_Friedel_coverage 0.000
_reflns_number_gt 3771
_reflns_number_total 4212
_reflns_threshold_expression 'I > 2\s(I)'
_cod_data_source_file d2ce00773h2.cif
_cod_data_source_block MCG3_benzo18c6
_cod_database_code 7245409
_shelx_shelxl_version_number 2018/3
_chemical_oxdiff_formula 'C40H40N8 O12 K'
_shelx_space_group_comment
;
The symmetry employed for this shelxl refinement is uniquely defined
by the following loop, which should always be used as a source of
symmetry information in preference to the above space-group names.
They are only intended as comments.
;
_shelx_estimated_absorpt_t_max 0.992
_shelx_estimated_absorpt_t_min 0.944
_reflns_odcompleteness_completeness 99.65
_reflns_odcompleteness_iscentric 1
_reflns_odcompleteness_theta 27.42
_olex2_refinement_description
;
1. Fixed Uiso
 At 1.2 times of:
  All C(H) groups, All C(H,H) groups
2. Restrained distances
 O22-C26B_$1 \\sim O22-C26 \\sim O23-C27 \\sim O23B_$1-C27B_$1 \\sim O23-C28
\\sim O23B_$1-C28B_$1
 \\sim O22-C25
 with sigma of 0.02
 C27-C26 \\sim C27B_$1-C26B_$1 \\sim C28B_$1-C28_$1 \\sim C25-C24
 with sigma of 0.02
3. Uiso/Uaniso restraints and constraints
O23 \\sim C26 \\sim C27 \\sim C28B \\sim C28 \\sim O23B \\sim C26B \\sim C27B:
within 2A with sigma of 0.04 and sigma for terminal atoms of 0.08 within 2A
Uanis(C26) = Uanis(C26B)
4. Rigid body (RIGU) restrains
 O23, C26, C27, C28B, C28, O23B, C26B, C27B
 with sigma for 1-2 distances of 0.004 and sigma for 1-3 distances of 0.004
5. Others
 Fixed Sof: O23(0.5) C26(0.5) H26A(0.5) H26B(0.5) C27(0.5) H27A(0.5) H27B(0.5)
 C28B(0.5) H28A(0.5) H28B(0.5) C28(0.5) H28C(0.5) H28D(0.5) O23B(0.5) C26B(0.5)
 H26C(0.5) H26D(0.5) C27B(0.5) H27C(0.5) H27D(0.5)
6.a Secondary CH2 refined with riding coordinates:
 C25(H25A,H25B), C24(H24A,H24B), C26(H26A,H26B), C27(H27A,H27B), C28B(H28A,
 H28B), C28(H28C,H28D), C26B(H26C,H26D), C27B(H27C,H27D)
6.b Aromatic/amide H refined with riding coordinates:
 C6(H6), C5(H5), C21(H21), C22(H22), C3(H3), C2(H2)
;
_olex2_diffrn_ambient_temperature_device 'Oxford Cryosystems'
_olex2_submission_special_instructions 'No special instructions were received'
_oxdiff_exptl_absorpt_empirical_details
;
Empirical correction (ABSPACK) includes:
- Absorption correction using spherical harmonics
- Frame scaling
- Detector area scaling
;
_oxdiff_exptl_absorpt_empirical_full_max 3.283
_oxdiff_exptl_absorpt_empirical_full_min 0.595

loop_
_space_group_symop_operation_xyz
'x, y, z'
'-x, y+1/2, -z'
'-x, -y, -z'
'x, -y-1/2, z'

loop_
_atom_site_label
_atom_site_type_symbol
_atom_site_fract_x
_atom_site_fract_y
_atom_site_fract_z
_atom_site_U_iso_or_equiv
_atom_site_adp_type
_atom_site_occupancy
_atom_site_site_symmetry_order
_atom_site_calc_flag
_atom_site_refinement_flags_posn
_atom_site_refinement_flags_adp
_atom_site_refinement_flags_occupancy
_atom_site_disorder_assembly
_atom_site_disorder_group
K1 K 0.49073(6) 0.750000 0.64427(4) 0.02056(10) Uani 1 2 d S T P A .
O21 O 0.85631(12) 0.71278(2) 0.80435(10) 0.01754(17) Uani 1 1 d . . . . .
O22 O 0.55061(13) 0.67455(2) 0.57696(10) 0.02243(19) Uani 1 1 d D . . . .
N1 N 0.72269(18) 0.65376(3) 0.16227(14) 0.0274(2) Uani 1 1 d . . . . .
O23 O 0.1423(5) 0.71020(11) 0.4913(3) 0.0222(6) Uani 0.5 1 d D U P A -1
N2 N 0.89634(19) 0.58187(3) 0.60370(13) 0.0288(2) Uani 1 1 d . . . . .
N3 N 0.76514(18) 0.38839(3) -0.01313(15) 0.0292(3) Uani 1 1 d . . . . .
N4 N 0.65080(18) 0.45895(3) -0.45592(13) 0.0273(2) Uani 1 1 d . . . . .
C4 C 0.74821(17) 0.48880(3) -0.03038(14) 0.0162(2) Uani 1 1 d . . . . .
C6 C 0.74213(17) 0.55761(3) -0.00073(14) 0.0167(2) Uani 1 1 d . . . . .
H6 H 0.726126 0.582198 -0.050190 0.020 Uiso 1 1 calc R U . . .
C23 C 1.04389(17) 0.72989(3) 0.86931(13) 0.0159(2) Uani 1 1 d . . . . .
C5 C 0.72526(17) 0.52636(3) -0.10109(14) 0.0166(2) Uani 1 1 d . . . . .
H5 H 0.697939 0.529405 -0.219552 0.020 Uiso 1 1 calc R U . . .
C1 C 0.78369(17) 0.55413(3) 0.17866(14) 0.0159(2) Uani 1 1 d . . . . .
C8 C 0.73029(17) 0.45657(3) -0.13262(14) 0.0175(2) Uani 1 1 d . . . . .
C11 C 0.75051(18) 0.41893(3) -0.06481(15) 0.0201(2) Uani 1 1 d . . . . .
C21 C 1.40950(18) 0.73031(3) 1.00262(14) 0.0199(2) Uani 1 1 d . . . . .
H21 H 1.533617 0.716797 1.048795 0.024 Uiso 1 1 calc R U . . .
C7 C 0.79737(18) 0.58634(3) 0.28194(14) 0.0183(2) Uani 1 1 d . . . . .
C22 C 1.22687(18) 0.71038(3) 0.93468(14) 0.0186(2) Uani 1 1 d . . . . .
H22 H 1.228070 0.683336 0.933268 0.022 Uiso 1 1 calc R U . . .
C3 C 0.78991(17) 0.48530(3) 0.14936(14) 0.0170(2) Uani 1 1 d . . . . .
H3 H 0.805555 0.460727 0.199030 0.020 Uiso 1 1 calc R U . . .
C9 C 0.75737(18) 0.62360(3) 0.21514(14) 0.0195(2) Uani 1 1 d . . . . .
C10 C 0.85105(19) 0.58365(3) 0.46034(15) 0.0209(2) Uani 1 1 d . . . . .
C25 C 0.64346(18) 0.65735(3) 0.73141(14) 0.0194(2) Uani 1 1 d D . . . .
H25A H 0.646006 0.629344 0.718128 0.023 Uiso 1 1 calc R U . A .
H25B H 0.558958 0.663418 0.819352 0.023 Uiso 1 1 calc R U . . .
C2 C 0.80722(17) 0.51661(3) 0.24898(14) 0.0169(2) Uani 1 1 d . . . . .
H2 H 0.835439 0.513606 0.367456 0.020 Uiso 1 1 calc R U . . .
C24 C 0.86424(18) 0.67205(3) 0.78272(15) 0.0198(2) Uani 1 1 d D . . . .
H24A H 0.930789 0.659904 0.889114 0.024 Uiso 1 1 calc R U . . .
H24B H 0.949364 0.665825 0.695369 0.024 Uiso 1 1 calc R U . . .
C12 C 0.68629(18) 0.45859(3) -0.31188(15) 0.0200(2) Uani 1 1 d . . . . .
C26 C 0.3591(8) 0.6570(2) 0.4898(8) 0.0212(4) Uani 0.5 1 d D U P A -1
H26A H 0.278829 0.646526 0.573441 0.025 Uiso 0.5 1 calc R U P A -1
H26B H 0.396566 0.635573 0.421126 0.025 Uiso 0.5 1 calc R U P A -1
C27 C 0.2239(15) 0.6841(2) 0.3800(10) 0.0243(13) Uani 0.5 1 d D U P A -1
H27A H 0.306962 0.697889 0.306854 0.029 Uiso 0.5 1 calc R U P A -1
H27B H 0.107432 0.670423 0.308301 0.029 Uiso 0.5 1 calc R U P A -1
C28B C 0.0520(4) 0.76643(7) 0.3156(3) 0.0239(5) Uani 0.5 1 d . U P A -1
H28A H 0.136002 0.756929 0.232535 0.029 Uiso 0.5 1 calc R U P A -1
H28B H -0.068997 0.781069 0.255270 0.029 Uiso 0.5 1 calc R U P A -1
C28 C -0.0251(4) 0.73358(7) 0.4081(3) 0.0241(5) Uani 0.5 1 d D U P A -1
H28C H -0.106078 0.743623 0.492190 0.029 Uiso 0.5 1 calc R U P A -1
H28D H -0.121551 0.717785 0.327610 0.029 Uiso 0.5 1 calc R U P A -1
O23B O 0.1793(5) 0.79021(11) 0.4368(3) 0.0224(6) Uani 0.5 1 d . U P A -1
C26B C 0.3736(9) 0.8479(2) 0.5070(8) 0.0212(4) Uani 0.5 1 d . U P A -1
H26C H 0.418624 0.872287 0.462676 0.025 Uiso 0.5 1 calc R U P A -1
H26D H 0.283224 0.853382 0.591552 0.025 Uiso 0.5 1 calc R U P A -1
C27B C 0.2597(16) 0.8233(3) 0.3674(11) 0.0261(13) Uani 0.5 1 d . U P A -1
H27C H 0.142414 0.837875 0.301247 0.031 Uiso 0.5 1 calc R U P A -1
H27D H 0.357719 0.815749 0.291405 0.031 Uiso 0.5 1 calc R U P A -1

loop_
_atom_site_aniso_label
_atom_site_aniso_U_11
_atom_site_aniso_U_22
_atom_site_aniso_U_33
_atom_site_aniso_U_23
_atom_site_aniso_U_13
_atom_site_aniso_U_12
K1 0.02065(18) 0.01884(18) 0.02040(18) 0.000 -0.00157(13) 0.000
O21 0.0169(4) 0.0129(4) 0.0217(4) -0.0009(3) 0.0001(3) -0.0006(3)
O22 0.0228(4) 0.0220(4) 0.0208(4) -0.0009(3) -0.0012(3) -0.0054(3)
N1 0.0326(6) 0.0205(5) 0.0274(5) -0.0010(4) 0.0002(4) 0.0012(4)
O23 0.0234(13) 0.0240(11) 0.0181(15) -0.0014(12) 0.0003(10) -0.0003(9)
N2 0.0385(6) 0.0255(5) 0.0213(5) -0.0020(4) 0.0024(4) 0.0060(5)
N3 0.0293(6) 0.0183(5) 0.0372(6) 0.0012(4) -0.0020(5) -0.0004(4)
N4 0.0325(6) 0.0275(6) 0.0220(5) -0.0019(4) 0.0053(4) -0.0012(5)
C4 0.0124(5) 0.0167(5) 0.0192(5) 0.0007(4) 0.0023(4) -0.0002(4)
C6 0.0162(5) 0.0153(5) 0.0185(5) 0.0033(4) 0.0028(4) 0.0004(4)
C23 0.0168(5) 0.0166(6) 0.0143(5) -0.0005(4) 0.0025(4) -0.0018(4)
C5 0.0151(5) 0.0179(5) 0.0166(5) 0.0024(4) 0.0025(4) -0.0002(4)
C1 0.0126(5) 0.0161(5) 0.0189(5) 0.0006(4) 0.0021(4) -0.0001(4)
C8 0.0155(5) 0.0168(5) 0.0200(5) 0.0002(4) 0.0024(4) -0.0003(4)
C11 0.0172(5) 0.0191(6) 0.0227(6) -0.0031(4) 0.0002(4) -0.0005(4)
C21 0.0179(5) 0.0218(6) 0.0191(5) 0.0016(4) 0.0008(4) 0.0029(4)
C7 0.0169(5) 0.0184(5) 0.0192(5) -0.0001(4) 0.0024(4) 0.0002(4)
C22 0.0205(6) 0.0161(5) 0.0188(5) 0.0012(4) 0.0025(4) 0.0007(4)
C3 0.0157(5) 0.0156(5) 0.0193(5) 0.0035(4) 0.0019(4) 0.0001(4)
C9 0.0198(6) 0.0194(6) 0.0189(5) -0.0035(4) 0.0018(4) -0.0009(4)
C10 0.0222(6) 0.0164(5) 0.0236(6) -0.0022(4) 0.0030(4) 0.0022(4)
C25 0.0204(6) 0.0155(5) 0.0218(5) -0.0010(4) 0.0025(4) -0.0007(4)
C2 0.0158(5) 0.0186(5) 0.0159(5) 0.0026(4) 0.0018(4) 0.0000(4)
C24 0.0205(6) 0.0128(5) 0.0254(6) -0.0012(4) 0.0021(4) 0.0000(4)
C12 0.0186(6) 0.0163(5) 0.0253(6) -0.0019(4) 0.0047(4) -0.0009(4)
C26 0.0205(8) 0.0165(15) 0.0241(11) -0.0051(11) -0.0033(7) -0.0053(12)
C27 0.021(3) 0.027(4) 0.0209(19) -0.001(2) -0.0074(17) -0.0002(19)
C28B 0.0236(12) 0.0261(11) 0.0194(11) 0.0005(9) -0.0036(10) -0.0017(9)
C28 0.0192(12) 0.0275(11) 0.0242(12) 0.0010(10) -0.0004(10) -0.0005(9)
O23B 0.0249(14) 0.0223(11) 0.0177(15) 0.0046(13) -0.0029(10) -0.0070(10)
C26B 0.0205(8) 0.0165(15) 0.0241(11) -0.0051(11) -0.0033(7) -0.0053(12)
C27B 0.025(3) 0.019(2) 0.031(2) 0.0070(16) -0.0021(17) -0.0032(16)

loop_
_atom_type_symbol
_atom_type_description
_atom_type_scat_dispersion_real
_atom_type_scat_dispersion_imag
_atom_type_scat_source
C C 0.0033 0.0016 'International Tables Vol C Tables 4.2.6.8 and 6.1.1.4'
H H 0.0000 0.0000 'International Tables Vol C Tables 4.2.6.8 and 6.1.1.4'
K K 0.2009 0.2494 'International Tables Vol C Tables 4.2.6.8 and 6.1.1.4'
N N 0.0061 0.0033 'International Tables Vol C Tables 4.2.6.8 and 6.1.1.4'
O O 0.0106 0.0060 'International Tables Vol C Tables 4.2.6.8 and 6.1.1.4'

loop_
_geom_angle_atom_site_label_1
_geom_angle_atom_site_label_2
_geom_angle_atom_site_label_3
_geom_angle
_geom_angle_site_symmetry_1
_geom_angle_site_symmetry_3
_geom_angle_publ_flag
O21 K1 O21 55.46(3) 4_575 . ?
O21 K1 C21 74.25(3) . 1_455 ?
O21 K1 C21 74.25(3) 4_575 4_475 ?
O21 K1 C21 86.30(3) 4_575 1_455 ?
O21 K1 C21 86.30(3) . 4_475 ?
O21 K1 C22 88.31(3) . 1_455 ?
O21 K1 C22 110.42(3) 4_575 1_455 ?
O21 K1 C22 110.42(3) . 4_475 ?
O21 K1 C22 88.31(3) 4_575 4_475 ?
O21 K1 C25 99.08(3) 4_575 . ?
O21 K1 C25 43.69(2) . . ?
O22 K1 O21 60.47(2) 4_575 4_575 ?
O22 K1 O21 60.47(2) . . ?
O22 K1 O21 113.90(3) 4_575 . ?
O22 K1 O21 113.90(3) . 4_575 ?
O22 K1 O22 149.64(4) . 4_575 ?
O22 K1 O23 122.17(8) 4_575 . ?
O22 K1 O23 63.40(8) . . ?
O22 K1 C21 91.25(3) 4_575 4_475 ?
O22 K1 C21 116.82(3) 4_575 1_455 ?
O22 K1 C21 91.25(3) . 1_455 ?
O22 K1 C21 116.82(3) . 4_475 ?
O22 K1 C22 129.17(3) 4_575 1_455 ?
O22 K1 C22 81.19(3) . 1_455 ?
O22 K1 C22 81.19(3) 4_575 4_475 ?
O22 K1 C22 129.17(3) . 4_475 ?
O22 K1 C25 155.39(3) 4_575 . ?
O22 K1 C25 23.37(2) . . ?
O22 K1 O23B 60.01(7) 4_575 . ?
O22 K1 O23B 60.01(7) . 4_575 ?
O22 K1 O23B 118.90(7) . . ?
O22 K1 O23B 118.90(7) 4_575 4_575 ?
O23 K1 O21 121.75(8) . . ?
O23 K1 O21 177.20(8) . 4_575 ?
O23 K1 C21 106.12(6) . 4_475 ?
O23 K1 C21 92.96(6) . 1_455 ?
O23 K1 C22 92.99(6) . 4_475 ?
O23 K1 C22 68.85(6) . 1_455 ?
O23 K1 C25 78.14(8) . . ?
O23 K1 O23B 62.36(5) . . ?
O23 K1 O23B 11.12(6) . 4_575 ?
C21 K1 C21 25.70(4) 4_475 1_455 ?
C21 K1 C22 42.96(3) 1_455 4_475 ?
C21 K1 C22 24.12(3) 4_475 4_475 ?
C21 K1 C22 42.96(3) 4_475 1_455 ?
C21 K1 C22 24.12(3) 1_455 1_455 ?
C21 K1 C25 96.16(3) 4_475 . ?
C21 K1 C25 71.72(3) 1_455 . ?
C22 K1 C22 47.99(4) 4_475 1_455 ?
C22 K1 C25 113.75(3) 4_475 . ?
C22 K1 C25 68.46(3) 1_455 . ?
O23B K1 O21 168.29(6) . . ?
O23B K1 O21 120.35(7) 4_575 . ?
O23B K1 O21 168.29(6) 4_575 4_575 ?
O23B K1 O21 120.35(7) . 4_575 ?
O23B K1 C21 117.23(6) 4_575 4_475 ?
O23B K1 C21 117.23(6) . 1_455 ?
O23B K1 C21 103.36(7) . 4_475 ?
O23B K1 C21 103.36(7) 4_575 1_455 ?
O23B K1 C22 103.25(6) . 1_455 ?
O23B K1 C22 103.25(6) 4_575 4_475 ?
O23B K1 C22 79.34(6) 4_575 1_455 ?
O23B K1 C22 79.34(6) . 4_475 ?
O23B K1 C25 139.33(7) . . ?
O23B K1 C25 78.13(7) 4_575 . ?
O23B K1 O23B 61.24(14) 4_575 . ?
C23 O21 K1 125.97(6) . . ?
C23 O21 C24 115.69(8) . . ?
C24 O21 K1 116.72(6) . . ?
C25 O22 K1 106.72(6) . . ?
C25 O22 C26 116.20(18) . . ?
C26 O22 K1 111.7(2) . . ?
C26B O22 K1 119.0(2) 4_575 . ?
C26B O22 C25 107.57(17) 4_575 . ?
C26B O22 C26 9.2(3) 4_575 . ?
C27 O23 K1 104.3(5) . . ?
C28 O23 K1 114.3(2) . . ?
C28 O23 C27 113.4(4) . . ?
C5 C4 C3 118.05(10) . . ?
C8 C4 C5 121.15(10) . . ?
C8 C4 C3 120.80(10) . . ?
C5 C6 H6 119.4 . . ?
C5 C6 C1 121.18(10) . . ?
C1 C6 H6 119.4 . . ?
O21 C23 C23 115.98(6) . 4_575 ?
O21 C23 C22 124.43(10) . . ?
C22 C23 C23 119.58(7) . 4_575 ?
C4 C5 H5 119.6 . . ?
C6 C5 C4 120.81(10) . . ?
C6 C5 H5 119.6 . . ?
C7 C1 C6 121.09(10) . . ?
C7 C1 C2 120.98(10) . . ?
C2 C1 C6 117.92(10) . . ?
C4 C8 C11 122.04(10) . . ?
C4 C8 C12 122.85(10) . . ?
C11 C8 C12 115.10(10) . . ?
N3 C11 C8 178.73(13) . . ?
K1 C21 H21 102.3 1_655 . ?
C21 C21 K1 77.15(2) 4_575 1_655 ?
C21 C21 H21 120.0 4_575 . ?
C21 C21 C22 120.04(7) 4_575 . ?
C22 C21 K1 90.55(7) . 1_655 ?
C22 C21 H21 120.0 . . ?
C1 C7 C9 121.87(10) . . ?
C1 C7 C10 121.93(10) . . ?
C9 C7 C10 116.21(10) . . ?
K1 C22 H22 113.1 1_655 . ?
C23 C22 K1 91.57(7) . 1_655 ?
C23 C22 C21 120.37(11) . . ?
C23 C22 H22 119.8 . . ?
C21 C22 K1 65.33(6) . 1_655 ?
C21 C22 H22 119.8 . . ?
C4 C3 H3 119.6 . . ?
C2 C3 C4 120.89(10) . . ?
C2 C3 H3 119.6 . . ?
N1 C9 C7 179.05(13) . . ?
N2 C10 C7 179.03(14) . . ?
K1 C25 H25A 158.1 . . ?
K1 C25 H25B 76.7 . . ?
O22 C25 K1 49.91(5) . . ?
O22 C25 H25A 109.8 . . ?
O22 C25 H25B 109.8 . . ?
O22 C25 C24 109.42(9) . . ?
H25A C25 H25B 108.2 . . ?
C24 C25 K1 87.47(6) . . ?
C24 C25 H25A 109.8 . . ?
C24 C25 H25B 109.8 . . ?
C1 C2 H2 119.4 . . ?
C3 C2 C1 121.16(10) . . ?
C3 C2 H2 119.4 . . ?
O21 C24 C25 108.80(9) . . ?
O21 C24 H24A 109.9 . . ?
O21 C24 H24B 109.9 . . ?
C25 C24 H24A 109.9 . . ?
C25 C24 H24B 109.9 . . ?
H24A C24 H24B 108.3 . . ?
N4 C12 C8 177.80(12) . . ?
O22 C26 H26A 109.1 . . ?
O22 C26 H26B 109.1 . . ?
O22 C26 C27 112.6(6) . . ?
H26A C26 H26B 107.8 . . ?
C27 C26 H26A 109.1 . . ?
C27 C26 H26B 109.1 . . ?
O23 C27 C26 105.9(6) . . ?
O23 C27 H27A 110.6 . . ?
O23 C27 H27B 110.6 . . ?
C26 C27 H27A 110.6 . . ?
C26 C27 H27B 110.6 . . ?
H27A C27 H27B 108.7 . . ?
H28A C28B H28B 108.5 . . ?
C28 C28B H28A 110.1 . . ?
C28 C28B H28B 110.1 . . ?
O23B C28B H28A 110.1 . . ?
O23B C28B H28B 110.1 . . ?
O23B C28B C28 107.8(2) . . ?
O23 C28 C28B 112.8(2) . . ?
O23 C28 H28C 109.0 . . ?
O23 C28 H28D 109.0 . . ?
C28B C28 H28C 109.0 . . ?
C28B C28 H28D 109.0 . . ?
H28C C28 H28D 107.8 . . ?
C28B O23B K1 112.8(2) . . ?
C27B O23B K1 112.3(5) . . ?
C27B O23B C28B 114.2(4) . . ?
O22 C26B H26C 111.0 4_575 . ?
O22 C26B H26D 111.0 4_575 . ?
O22 C26B C27B 103.6(6) 4_575 . ?
H26C C26B H26D 109.0 . . ?
C27B C26B H26C 111.0 . . ?
C27B C26B H26D 111.0 . . ?
O23B C27B C26B 109.6(7) . . ?
O23B C27B H27C 109.7 . . ?
O23B C27B H27D 109.7 . . ?
C26B C27B H27C 109.7 . . ?
C26B C27B H27D 109.7 . . ?
H27C C27B H27D 108.2 . . ?

loop_
_geom_bond_atom_site_label_1
_geom_bond_atom_site_label_2
_geom_bond_distance
_geom_bond_site_symmetry_2
_geom_bond_publ_flag
K1 O21 2.8092(8) 4_575 ?
K1 O21 2.8093(8) . ?
K1 O22 2.7457(9) . ?
K1 O22 2.7457(9) 4_575 ?
K1 O23 2.753(4) . ?
K1 C21 3.1094(12) 4_475 ?
K1 C21 3.1094(12) 1_455 ?
K1 C22 3.4216(12) 1_455 ?
K1 C22 3.4216(12) 4_475 ?
K1 C25 3.4374(11) . ?
K1 O23B 2.773(4) 4_575 ?
K1 O23B 2.773(4) . ?
O21 C23 1.3716(13) . ?
O21 C24 1.4431(13) . ?
O22 C25 1.4238(14) . ?
O22 C26 1.450(7) . ?
O22 C26B 1.422(8) 4_575 ?
N1 C9 1.1498(16) . ?
O23 C27 1.446(6) . ?
O23 C28 1.429(4) . ?
N2 C10 1.1478(16) . ?
N3 C11 1.1491(16) . ?
N4 C12 1.1482(16) . ?
C4 C5 1.4352(15) . ?
C4 C8 1.3950(15) . ?
C4 C3 1.4375(15) . ?
C6 H6 0.9500 . ?
C6 C5 1.3581(16) . ?
C6 C1 1.4347(15) . ?
C23 C23 1.412(2) 4_575 ?
C23 C22 1.3879(16) . ?
C5 H5 0.9500 . ?
C1 C7 1.3999(15) . ?
C1 C2 1.4332(15) . ?
C8 C11 1.4284(16) . ?
C8 C12 1.4305(16) . ?
C21 C21 1.383(2) 4_575 ?
C21 H21 0.9500 . ?
C21 C22 1.3986(16) . ?
C7 C9 1.4223(16) . ?
C7 C10 1.4280(16) . ?
C22 H22 0.9500 . ?
C3 H3 0.9500 . ?
C3 C2 1.3563(16) . ?
C25 H25A 0.9900 . ?
C25 H25B 0.9900 . ?
C25 C24 1.5037(16) . ?
C2 H2 0.9500 . ?
C24 H24A 0.9900 . ?
C24 H24B 0.9900 . ?
C26 H26A 0.9900 . ?
C26 H26B 0.9900 . ?
C26 C27 1.478(7) . ?
C27 H27A 0.9900 . ?
C27 H27B 0.9900 . ?
C28B H28A 0.9900 . ?
C28B H28B 0.9900 . ?
C28B C28 1.505(3) . ?
C28B O23B 1.434(4) . ?
C28 H28C 0.9900 . ?
C28 H28D 0.9900 . ?
O23B C27B 1.427(6) . ?
C26B H26C 0.9900 . ?
C26B H26D 0.9900 . ?
C26B C27B 1.509(8) . ?
C27B H27C 0.9900 . ?
C27B H27D 0.9900 . ?

loop_
_geom_torsion_atom_site_label_1
_geom_torsion_atom_site_label_2
_geom_torsion_atom_site_label_3
_geom_torsion_atom_site_label_4
_geom_torsion
_geom_torsion_site_symmetry_1
_geom_torsion_site_symmetry_2
_geom_torsion_site_symmetry_3
_geom_torsion_site_symmetry_4
_geom_torsion_publ_flag
K1 O21 C23 C23 6.60(8) . . . 4_575 ?
K1 O21 C23 C22 -174.18(8) . . . . ?
K1 O21 C24 C25 -20.55(11) . . . . ?
K1 O22 C25 C24 -69.03(9) . . . . ?
K1 O22 C26 C27 31.5(6) . . . . ?
K1 O23 C27 C26 67.1(7) . . . . ?
K1 O23 C28 C28B 40.5(3) . . . . ?
K1 C21 C22 C23 -76.45(10) 1_655 . . . ?
K1 C25 C24 O21 14.86(8) . . . . ?
K1 O23B C27B C26B -55.2(9) . . . . ?
O21 C23 C22 K1 119.71(10) . . . 1_655 ?
O21 C23 C22 C21 -178.19(10) . . . . ?
O22 C25 C24 O21 60.51(12) . . . . ?
O22 C26 C27 O23 -69.8(8) . . . . ?
O22 C26B C27B O23B 66.4(8) 4_575 . . . ?
C4 C3 C2 C1 0.27(17) . . . . ?
C6 C1 C7 C9 4.20(17) . . . . ?
C6 C1 C7 C10 -176.17(11) . . . . ?
C6 C1 C2 C3 -0.28(16) . . . . ?
C23 O21 C24 C25 173.04(9) . . . . ?
C23 C23 C22 K1 -61.10(5) 4_575 . . 1_655 ?
C23 C23 C22 C21 1.00(13) 4_575 . . . ?
C5 C4 C8 C11 -179.37(10) . . . . ?
C5 C4 C8 C12 -0.70(17) . . . . ?
C5 C4 C3 C2 -0.07(16) . . . . ?
C5 C6 C1 C7 -178.87(11) . . . . ?
C5 C6 C1 C2 0.08(16) . . . . ?
C1 C6 C5 C4 0.12(17) . . . . ?
C8 C4 C5 C6 179.75(11) . . . . ?
C8 C4 C3 C2 -179.95(11) . . . . ?
C21 C21 C22 K1 75.44(4) 4_575 . . 1_655 ?
C21 C21 C22 C23 -1.00(13) 4_575 . . . ?
C7 C1 C2 C3 178.67(11) . . . . ?
C3 C4 C5 C6 -0.13(16) . . . . ?
C3 C4 C8 C11 0.51(17) . . . . ?
C3 C4 C8 C12 179.18(10) . . . . ?
C25 O22 C26 C27 154.2(4) . . . . ?
C2 C1 C7 C9 -174.72(11) . . . . ?
C2 C1 C7 C10 4.91(17) . . . . ?
C24 O21 C23 C23 171.58(7) . . . 4_575 ?
C24 O21 C23 C22 -9.20(15) . . . . ?
C26 O22 C25 K1 -125.3(3) . . . . ?
C26 O22 C25 C24 165.7(3) . . . . ?
C27 O23 C28 C28B -78.9(6) . . . . ?
C28B O23B C27B C26B 174.8(6) . . . . ?
C28 O23 C27 C26 -167.9(5) . . . . ?
C28 C28B O23B K1 51.7(3) . . . . ?
C28 C28B O23B C27B -178.5(6) . . . . ?
O23B C28B C28 O23 -62.7(3) . . . . ?
C26B O22 C25 K1 -128.7(3) 4_575 . . . ?
C26B O22 C25 C24 162.3(3) 4_575 . . . ?
C26B O22 C26 C27 175(4) 4_575 . . . ?
